data_7236357
loop_
_publ_author_name
'Nandi, Shyamapada'
'Haldar, Sattwick'
'Chakraborty, Debanjan'
'Vaidhyanathan, Ramanathan'

_publ_section_title
;
 Strategically designed azolyl-carboxylate MOFs for potential humid CO2
 capture
;
_journal_issue 2
_journal_name_full 'Journal of Materials Chemistry A'
_journal_page_first 535
_journal_paper_doi 10.1039/C6TA07145G
_journal_volume 5
_journal_year 2017
_chemical_formula_moiety 'C11 H9 Mn N4 O3'
_chemical_formula_sum 'C11 H9 Mn N4 O3'
_chemical_formula_weight 300.16
_chemical_name_common 'Manganese acetato 4-(1H-1,2,4-triazol-1-yl)benzoate'
_chemical_name_systematic
; 
 'Manganese acetato 4-(1H-1,2,4-triazol-1-yl)benzoate' 
;
_space_group_IT_number 142
_space_group_name_Hall '-I 4bd 2c'
_space_group_name_H-M_alt 'I 41/a c d :2'
_symmetry_cell_setting tetragonal
_symmetry_space_group_name_H-M 'I 41/a c d :2'
_atom_sites_solution_hydrogens geom
_atom_sites_solution_primary direct
_atom_sites_solution_secondary difmap
_audit_creation_method SHELXL-97
_audit_update_record
;
2016-08-16 deposited with the CCDC.
2016-09-23 downloaded from the CCDC.
;
_cell_angle_alpha 90.00
_cell_angle_beta 90.00
_cell_angle_gamma 90.00
_cell_formula_units_Z 32
_cell_length_a 23.3159(16)
_cell_length_b 23.3159(16)
_cell_length_c 24.8737(19)
_cell_measurement_reflns_used 2927
_cell_measurement_temperature 173(2)
_cell_measurement_theta_max 67.98
_cell_measurement_theta_min 18.07
_cell_volume 13522.1(17)
_computing_cell_refinement 'SHELXTL Suite'
_computing_data_collection 'Bruker APEXII'
_computing_data_reduction 'Bruker SAINT'
_computing_molecular_graphics 'Diamond 3.0'
_computing_structure_refinement 'SHELXL-97 (Sheldrick, 2008)'
_computing_structure_solution 'SHELXS-97 (Sheldrick, 2008)'
_diffrn_ambient_temperature 173(2)
_diffrn_measured_fraction_theta_full 0.949
_diffrn_measured_fraction_theta_max 0.949
_diffrn_measurement_device_type 'micro focus'
_diffrn_measurement_method APEXII
_diffrn_radiation_monochromator graphite
_diffrn_radiation_source 'fine-focus sealed tube'
_diffrn_radiation_type CuK\a
_diffrn_radiation_wavelength 1.54178
_diffrn_reflns_av_R_equivalents 0.1719
_diffrn_reflns_av_sigmaI/netI 0.1055
_diffrn_reflns_limit_h_max 26
_diffrn_reflns_limit_h_min -19
_diffrn_reflns_limit_k_max 27
_diffrn_reflns_limit_k_min -24
_diffrn_reflns_limit_l_max 29
_diffrn_reflns_limit_l_min -29
_diffrn_reflns_number 18228
_diffrn_reflns_theta_full 67.98
_diffrn_reflns_theta_max 67.98
_diffrn_reflns_theta_min 18.07
_exptl_absorpt_coefficient_mu 6.437
_exptl_absorpt_correction_T_max 0.076
_exptl_absorpt_correction_T_min 0.053
_exptl_absorpt_correction_type multi-scan
_exptl_absorpt_process_details SADABS,2008
_exptl_crystal_colour colourless
_exptl_crystal_density_diffrn 1.180
_exptl_crystal_density_method 'not measured'
_exptl_crystal_description 'Needle shaped'
_exptl_crystal_F_000 4864
_exptl_crystal_size_max 0.7
_exptl_crystal_size_mid 0.5
_exptl_crystal_size_min 0.4
_refine_diff_density_max 0.650
_refine_diff_density_min -0.385
_refine_diff_density_rms 0.063
_refine_ls_extinction_method none
_refine_ls_goodness_of_fit_ref 0.966
_refine_ls_hydrogen_treatment mixed
_refine_ls_matrix_type full
_refine_ls_number_parameters 176
_refine_ls_number_reflns 2927
_refine_ls_number_restraints 1
_refine_ls_restrained_S_all 0.966
_refine_ls_R_factor_all 0.1191
_refine_ls_R_factor_gt 0.0687
_refine_ls_shift/su_max 0.000
_refine_ls_shift/su_mean 0.000
_refine_ls_structure_factor_coef Fsqd
_refine_ls_weighting_details 'calc w=1/[\s^2^(Fo^2^)+(0.0879P)^2^+0.0000P] where P=(Fo^2^+2Fc^2^)/3'
_refine_ls_weighting_scheme calc
_refine_ls_wR_factor_gt 0.1523
_refine_ls_wR_factor_ref 0.1740
_reflns_number_gt 1765
_reflns_number_total 2927
_reflns_threshold_expression >2sigma(I)
_cod_data_source_file c6ta07145g2.cif
_cod_data_source_block squeezed
_cod_depositor_comments
;
The following automatic conversions were performed:

data item '_symmetry_cell_setting' value 'Tetragonal' was changed to
'tetragonal' in accordance with the
/home/saulius/struct/COD-crude-data/automatic-downloads/DataCite-retrospective/RSC/depositions/lib/dictionaries/cif_core.dic
dictionary named 'cif_core.dic' version 2.4.2 last updated on
2011-04-26.

Automatic conversion script
Id: cif_fix_values 6909 2019-04-08 15:41:33Z antanas 
;
_cod_original_sg_symbol_H-M I4(1)/acd
_cod_database_code 7236357

loop_
_symmetry_equiv_pos_as_xyz
'x, y, z'
'-x+1/2, -y, z+1/2'
'-y+1/4, x+3/4, z+1/4'
'y+1/4, -x+1/4, z+3/4'
'-x+1/2, y, -z'
'x, -y, -z+1/2'
'y+1/4, x+3/4, -z+3/4'
'-y+1/4, -x+1/4, -z+1/4'
'x+1/2, y+1/2, z+1/2'
'-x+1, -y+1/2, z+1'
'-y+3/4, x+5/4, z+3/4'
'y+3/4, -x+3/4, z+5/4'
'-x+1, y+1/2, -z+1/2'
'x+1/2, -y+1/2, -z+1'
'y+3/4, x+5/4, -z+5/4'
'-y+3/4, -x+3/4, -z+3/4'
'-x, -y, -z'
'x-1/2, y, -z-1/2'
'y-1/4, -x-3/4, -z-1/4'
'-y-1/4, x-1/4, -z-3/4'
'x-1/2, -y, z'
'-x, y, z-1/2'
'-y-1/4, -x-3/4, z-3/4'
'y-1/4, x-1/4, z-1/4'
'-x+1/2, -y+1/2, -z+1/2'
'x, y+1/2, -z'
'y+1/4, -x-1/4, -z+1/4'
'-y+1/4, x+1/4, -z-1/4'
'x, -y+1/2, z+1/2'
'-x+1/2, y+1/2, z'
'-y+1/4, -x-1/4, z-1/4'
'y+1/4, x+1/4, z+1/4'

loop_
_atom_site_label
_atom_site_type_symbol
_atom_site_fract_x
_atom_site_fract_y
_atom_site_fract_z
_atom_site_U_iso_or_equiv
_atom_site_adp_type
_atom_site_occupancy
_atom_site_symmetry_multiplicity
_atom_site_calc_flag
_atom_site_refinement_flags
Mn1 Mn 0.27492(3) 0.47508(3) 0.3750 0.0337(3) Uani 1 2 d S
Mn2 Mn 0.2500 0.56639(5) 0.5000 0.0428(4) Uani 1 2 d S
N2 N 0.4355(2) 0.5683(2) 0.4814(2) 0.0617(15) Uani 1 1 d .
N1 N 0.3464(2) 0.5717(2) 0.50516(18) 0.0558(13) Uani 1 1 d .
C2 C 0.3802(3) 0.6048(4) 0.5362(4) 0.096(3) Uani 1 1 d .
H2 H 0.3657 0.6264 0.5646 0.115 Uiso 1 1 calc R
C5 C 0.5387(3) 0.5754(3) 0.4731(3) 0.069(2) Uani 1 1 d .
H5 H 0.5397 0.5957 0.5053 0.083 Uiso 1 1 calc R
C1 C 0.3836(2) 0.5488(3) 0.4722(2) 0.0494(14) Uani 1 1 d .
H1 H 0.3746 0.5221 0.4457 0.059 Uiso 1 1 calc R
C3 C 0.4883(3) 0.5559(3) 0.4532(3) 0.0646(19) Uani 1 1 d .
C6 C 0.5888(3) 0.5646(3) 0.4448(2) 0.0609(17) Uani 1 1 d .
H6 H 0.6237 0.5775 0.4581 0.073 Uiso 1 1 calc R
C4 C 0.4847(3) 0.5258(4) 0.4056(3) 0.096(3) Uani 1 1 d .
H4 H 0.4497 0.5130 0.3923 0.115 Uiso 1 1 calc R
N4 N 0.4345(3) 0.6047(4) 0.5240(3) 0.112(3) Uani 1 1 d .
O1 O 0.27181(16) 0.48049(15) 0.46197(12) 0.0411(8) Uani 1 1 d .
C7 C 0.2500 0.4514(3) 0.5000 0.0368(15) Uani 1 2 d S
C8 C 0.2500 0.3892(3) 0.5000 0.0455(17) Uani 1 2 d S
H8A H 0.2421 0.3755 0.4644 0.068 Uiso 0.50 1 calc PR
H8B H 0.2211 0.3755 0.5242 0.068 Uiso 0.50 1 calc PR
H8C H 0.2869 0.3755 0.5114 0.068 Uiso 0.50 1 calc PR
O2 O 0.25143(19) 0.61503(17) 0.57092(17) 0.0653(12) Uani 1 1 d .
O3 O 0.30069(18) 0.38264(16) 0.37070(14) 0.0520(9) Uani 1 1 d .
N3 N 0.18699(16) 0.45608(19) 0.38281(15) 0.0373(9) Uani 1 1 d .
C9 C 0.1410(3) 0.4762(3) 0.3649(2) 0.0528(14) Uani 1 1 d .
C10 C 0.0871(2) 0.4654(3) 0.3968(2) 0.0519(15) Uani 1 1 d .
C11 C 0.3523(2) 0.3977(2) 0.3750 0.055(2) Uani 1 2 d SD
C12 C 0.3984(3) 0.3516(3) 0.3750 0.124(5) Uani 1 2 d SD
H12A H 0.4354 0.3692 0.3785 0.186 Uiso 0.50 1 calc PR
H12B H 0.3967 0.3306 0.3419 0.186 Uiso 0.50 1 calc PR
H12C H 0.3921 0.3260 0.4046 0.186 Uiso 0.50 1 calc PR
C14 C 0.0359(3) 0.4845(4) 0.3785(3) 0.094(3) Uani 1 1 d .
H14 H 0.0349 0.5053 0.3466 0.112 Uiso 1 1 calc R

loop_
_atom_site_aniso_label
_atom_site_aniso_U_11
_atom_site_aniso_U_22
_atom_site_aniso_U_33
_atom_site_aniso_U_23
_atom_site_aniso_U_13
_atom_site_aniso_U_12
Mn1 0.0368(4) 0.0368(4) 0.0275(5) 0.0076(3) 0.0076(3) 0.0050(4)
Mn2 0.0449(7) 0.0399(7) 0.0438(6) 0.000 0.0233(5) 0.000
N2 0.041(3) 0.080(4) 0.064(3) -0.040(3) 0.027(2) -0.016(2)
N1 0.051(3) 0.060(3) 0.056(3) -0.027(2) 0.029(2) -0.010(2)
C2 0.056(4) 0.119(7) 0.113(6) -0.082(5) 0.047(4) -0.031(4)
C5 0.042(4) 0.104(6) 0.061(4) -0.043(4) 0.018(3) -0.016(3)
C1 0.034(3) 0.061(4) 0.053(3) -0.019(3) 0.018(2) -0.006(2)
C3 0.044(3) 0.076(5) 0.074(4) -0.036(3) 0.035(3) -0.018(3)
C6 0.039(3) 0.084(5) 0.060(3) -0.030(3) 0.013(3) -0.005(3)
C4 0.043(4) 0.150(8) 0.094(5) -0.083(5) 0.035(4) -0.040(4)
N4 0.060(4) 0.147(7) 0.130(5) -0.106(5) 0.054(4) -0.046(4)
O1 0.054(2) 0.0394(19) 0.0298(15) 0.0004(14) 0.0131(14) 0.0020(16)
C7 0.046(4) 0.040(4) 0.025(3) 0.000 0.000(3) 0.000
C8 0.067(5) 0.029(4) 0.041(4) 0.000 0.001(3) 0.000
O2 0.065(3) 0.046(2) 0.085(3) -0.037(2) 0.048(2) -0.0196(19)
O3 0.056(3) 0.045(2) 0.055(2) -0.0063(16) -0.0209(19) 0.0070(17)
N3 0.022(2) 0.051(2) 0.039(2) 0.0135(18) 0.0124(16) 0.0040(17)
C9 0.049(4) 0.048(3) 0.061(3) 0.018(3) 0.032(3) -0.001(3)
C10 0.041(3) 0.054(4) 0.061(3) 0.023(3) 0.027(3) 0.013(2)
C11 0.047(3) 0.047(3) 0.071(5) -0.021(3) -0.021(3) 0.008(4)
C12 0.082(6) 0.082(6) 0.208(17) 0.003(7) 0.003(7) 0.008(7)
C14 0.061(4) 0.128(7) 0.092(5) 0.079(5) 0.041(4) 0.042(4)

loop_
_atom_type_symbol
_atom_type_description
_atom_type_scat_dispersion_real
_atom_type_scat_dispersion_imag
_atom_type_scat_source
C C 0.0181 0.0091 'International Tables Vol C Tables 4.2.6.8 and 6.1.1.4'
H H 0.0000 0.0000 'International Tables Vol C Tables 4.2.6.8 and 6.1.1.4'
N N 0.0311 0.0180 'International Tables Vol C Tables 4.2.6.8 and 6.1.1.4'
O O 0.0492 0.0322 'International Tables Vol C Tables 4.2.6.8 and 6.1.1.4'
Mn Mn -0.5299 2.8052 'International Tables Vol C Tables 4.2.6.8 and 6.1.1.4'

loop_
_geom_angle_atom_site_label_1
_geom_angle_atom_site_label_2
_geom_angle_atom_site_label_3
_geom_angle
_geom_angle_site_symmetry_1
_geom_angle_site_symmetry_3
N3 Mn1 N3 114.7(2) . 16
N3 Mn1 O1 83.55(15) . .
N3 Mn1 O1 92.43(14) 16 .
N3 Mn1 O1 92.44(14) . 16
N3 Mn1 O1 83.55(15) 16 16
O1 Mn1 O1 172.6(2) . 16
N3 Mn1 O3 151.11(16) . 16
N3 Mn1 O3 93.62(16) 16 16
O1 Mn1 O3 90.00(14) . 16
O1 Mn1 O3 96.46(13) 16 16
N3 Mn1 O3 93.62(16) . .
N3 Mn1 O3 151.11(16) 16 .
O1 Mn1 O3 96.47(13) . .
O1 Mn1 O3 90.00(14) 16 .
O3 Mn1 O3 59.1(2) 16 .
N3 Mn1 C11 122.65(12) . .
N3 Mn1 C11 122.64(12) 16 .
O1 Mn1 C11 93.71(10) . .
O1 Mn1 C11 93.71(10) 16 .
O3 Mn1 C11 29.54(11) 16 .
O3 Mn1 C11 29.54(11) . .
O2 Mn2 O2 114.5(3) 5_556 .
O2 Mn2 N1 91.95(18) 5_556 .
O2 Mn2 N1 84.63(16) . .
O2 Mn2 N1 84.63(16) 5_556 5_556
O2 Mn2 N1 91.95(18) . 5_556
N1 Mn2 N1 173.7(3) . 5_556
O2 Mn2 O1 97.47(14) 5_556 .
O2 Mn2 O1 145.39(17) . .
N1 Mn2 O1 81.32(15) . .
N1 Mn2 O1 104.35(17) 5_556 .
O2 Mn2 O1 145.39(17) 5_556 5_556
O2 Mn2 O1 97.47(14) . 5_556
N1 Mn2 O1 104.35(17) . 5_556
N1 Mn2 O1 81.33(15) 5_556 5_556
O1 Mn2 O1 56.41(16) . 5_556
C1 N2 N4 109.7(4) . .
C1 N2 C3 129.1(5) . .
N4 N2 C3 121.2(5) . .
C1 N1 C2 101.8(5) . .
C1 N1 Mn2 127.1(4) . .
C2 N1 Mn2 130.4(4) . .
N4 C2 N1 115.7(5) . .
C3 C5 C6 118.9(5) . .
N1 C1 N2 111.1(5) . .
C5 C3 C4 122.5(5) . .
C5 C3 N2 119.7(5) . .
C4 C3 N2 117.8(6) . .
C10 C6 C5 120.4(6) 21_665 .
C3 C4 C14 116.8(6) . 21_665
C2 N4 N2 101.6(5) . .
C7 O1 Mn1 136.5(3) . .
C7 O1 Mn2 94.1(3) . .
Mn1 O1 Mn2 118.30(15) . .
O1 C7 O1 115.4(6) 5_556 .
O1 C7 C8 122.3(3) 5_556 .
O1 C7 C8 122.3(3) . .
C9 O2 Mn2 131.9(4) 12_454 .
C11 O3 Mn1 89.1(4) . .
C9 N3 Mn1 136.2(3) . .
O2 C9 N3 125.7(5) 11_544 .
O2 C9 C10 116.5(5) 11_544 .
N3 C9 C10 117.7(5) . .
C14 C10 C6 118.7(5) . 21_565
C14 C10 C9 120.2(5) . .
C6 C10 C9 121.0(5) 21_565 .
O3 C11 O3 122.8(7) 16 .
O3 C11 C12 118.6(3) 16 .
O3 C11 C12 118.6(3) . .
O3 C11 Mn1 61.4(3) 16 .
O3 C11 Mn1 61.4(3) . .
C12 C11 Mn1 180.0(4) . .
C10 C14 C4 122.5(6) . 21_565

loop_
_geom_bond_atom_site_label_1
_geom_bond_atom_site_label_2
_geom_bond_distance
_geom_bond_site_symmetry_2
Mn1 N3 2.106(4) .
Mn1 N3 2.106(4) 16
Mn1 O1 2.168(3) .
Mn1 O1 2.168(3) 16
Mn1 O3 2.240(4) 16
Mn1 O3 2.240(4) .
Mn1 C11 2.551(7) .
Mn2 O2 2.097(4) 5_556
Mn2 O2 2.097(4) .
Mn2 N1 2.255(5) .
Mn2 N1 2.255(5) 5_556
Mn2 O1 2.273(3) .
Mn2 O1 2.273(3) 5_556
N2 C1 1.312(7) .
N2 N4 1.358(7) .
N2 C3 1.446(7) .
N1 C1 1.309(7) .
N1 C2 1.347(9) .
C2 N4 1.301(9) .
C5 C3 1.353(9) .
C5 C6 1.388(8) .
C3 C4 1.379(8) .
C6 C10 1.383(8) 21_665
C4 C14 1.392(9) 21_665
O1 C7 1.270(5) .
C7 O1 1.270(5) 5_556
C7 C8 1.450(10) .
O2 C9 1.250(7) 12_454
O3 C11 1.258(5) .
N3 C9 1.252(7) .
C9 O2 1.251(7) 11_544
C9 C10 1.506(7) .
C10 C14 1.353(9) .
C10 C6 1.383(8) 21_565
C11 O3 1.258(5) 16
C11 C12 1.520(9) .
C14 C4 1.392(9) 21_565
